data_2008603
loop_
_publ_author_name
'Fun, Hoong-Kun'
'Shanmuga Sundara Raj, S.'
'Fang, Xia'
'Zheng, Li-Min'
'Xin, Xin-Quan'

_publ_section_title
;
 <i>catena</i>-Poly[[(2,2'-bipyridine)iron(II)]-\m-oxalato]
;
_journal_issue 6
_journal_name_full 'Acta Crystallographica Section C'
_journal_page_first 903
_journal_page_last 905
_journal_paper_doi 10.1107/S0108270199001924
_journal_volume 55
_journal_year 1999
_chemical_formula_iupac '[Fe (C2 O4) (C10 H8 N2)]'
_chemical_formula_moiety 'Fe(C2 O4)(C10 H8 N2)'
_chemical_formula_sum 'C12 H8 Fe N2 O4'
_chemical_formula_weight 300.05
_chemical_name_systematic
;
\m-oxalato-O,O',O'', O''')(2,2'-bipyridine-N,N')Fe(II)
;
_space_group_IT_number 33
_symmetry_cell_setting orthorhombic
_symmetry_space_group_name_Hall 'P 2c -2n'
_symmetry_space_group_name_H-M 'P n a 21'
_audit_creation_method SHELXL
_cell_angle_alpha 90.00
_cell_angle_beta 90.00
_cell_angle_gamma 90.00
_cell_formula_units_Z 4
_cell_length_a 9.3229(3)
_cell_length_b 9.25360(10)
_cell_length_c 14.0823(4)
_cell_measurement_reflns_used 2958
_cell_measurement_temperature 293(2)
_cell_measurement_theta_max 33.66
_cell_measurement_theta_min 2.89
_cell_volume 1214.89(5)
_computing_cell_refinement 'SAINT (Siemens, 1996a)'
_computing_data_collection 'SMART (Siemens, 1996c)'
_computing_data_reduction SAINT
_computing_molecular_graphics SHELXTL
_computing_publication_material 'SHELXTL and PARST (Nardelli, 1995)'
_computing_structure_refinement SHELXTL
_computing_structure_solution 'SHELXTL (Siemens, 1996b)'
_diffrn_ambient_temperature 293(2)
_diffrn_measurement_device 'Siemens SMART CCD area-detector'
_diffrn_measurement_method \w
_diffrn_radiation_monochromator graphite
_diffrn_radiation_source 'fine-focus sealed tube'
_diffrn_radiation_type MoK\a
_diffrn_radiation_wavelength 0.71073
_diffrn_reflns_av_R_equivalents 0.069
_diffrn_reflns_av_sigmaI/netI 0.0944
_diffrn_reflns_limit_h_max 13
_diffrn_reflns_limit_h_min 0
_diffrn_reflns_limit_k_max 13
_diffrn_reflns_limit_k_min 0
_diffrn_reflns_limit_l_max 19
_diffrn_reflns_limit_l_min -19
_diffrn_reflns_number 8714
_diffrn_reflns_theta_max 30
_diffrn_reflns_theta_min 2.89
_exptl_absorpt_coefficient_mu 1.252
_exptl_absorpt_correction_T_max 0.975
_exptl_absorpt_correction_T_min 0.637
_exptl_absorpt_correction_type 'empirical (SADABS; Sheldrick, 1996)'
_exptl_crystal_colour red
_exptl_crystal_density_diffrn 1.640
_exptl_crystal_density_method 'not measured'
_exptl_crystal_description plate
_exptl_crystal_F_000 608
_exptl_crystal_size_max 0.36
_exptl_crystal_size_mid 0.10
_exptl_crystal_size_min 0.02
_refine_diff_density_max 0.314
_refine_diff_density_min -0.312
_refine_ls_abs_structure_details 'Flack (1983)'
_refine_ls_abs_structure_Flack 0.04(3)
_refine_ls_extinction_method none
_refine_ls_goodness_of_fit_all 1.112
_refine_ls_goodness_of_fit_obs 1.158
_refine_ls_hydrogen_treatment refall
_refine_ls_matrix_type full
_refine_ls_number_parameters 204
_refine_ls_number_reflns 3390
_refine_ls_number_restraints 1
_refine_ls_restrained_S_all 1.112
_refine_ls_restrained_S_obs 1.158
_refine_ls_R_factor_all 0.130
_refine_ls_R_factor_obs .057
_refine_ls_shift/esd_max <0.001
_refine_ls_shift/esd_mean 0.000
_refine_ls_structure_factor_coef Fsqd
_refine_ls_weighting_details 'w = 1/[\s^2^(Fo^2^)+(0.0117P)^2^+0.1653P] where P = (Fo^2^+2Fc^2^)/3'
_refine_ls_weighting_scheme calc
_refine_ls_wR_factor_all 0.092
_refine_ls_wR_factor_obs .072
_reflns_number_observed 1977
_reflns_number_total 3391
_reflns_observed_criterion I>2\s(I)
_cod_data_source_file os1041.cif
_cod_data_source_block zlm4m
_cod_depositor_comments
;
The following automatic conversions were performed:

'_refine_ls_weighting_scheme' value 'calc w =
1/[\s^2^(Fo^2^)+(0.0117P)^2^+0.1653P] where P = (Fo^2^+2Fc^2^)/3' was
changed to 'calc'. New tag '_refine_ls_weighting_details' was
created. The value of the new tag was set to 'w =
1/[\s^2^(Fo^2^)+(0.0117P)^2^+0.1653P] where P = (Fo^2^+2Fc^2^)/3'.

Automatic conversion script
Id: cif_fix_values 3143 2015-03-26 13:38:13Z robertas 
;
_cod_database_code 2008603

loop_
_symmetry_equiv_pos_as_xyz
'x, y, z'
'-x, -y, z+1/2'
'x+1/2, -y+1/2, z'
'-x+1/2, y+1/2, z+1/2'

loop_
_atom_site_aniso_label
_atom_site_aniso_U_11
_atom_site_aniso_U_22
_atom_site_aniso_U_33
_atom_site_aniso_U_12
_atom_site_aniso_U_13
_atom_site_aniso_U_23
Fe1 .0357(3) .0379(3) .0362(3) .0000(4) .0007(4) -.0039(5)
N1 .045(2) .045(3) .033(2) .002(2) -.004(2) -.001(2)
N2 .046(3) .046(3) .031(2) -.004(2) -.005(2) -.002(2)
O1 .043(2) .044(2) .042(2) -.003(2) .0047(14) -.018(2)
O2 .040(2) .059(2) .042(3) -.014(2) .015(2) -.019(2)
O3 .046(2) .056(3) .039(2) -.009(2) .017(2) -.011(2)
O4 .042(2) .042(2) .037(2) -.006(2) .0050(14) -.0120(15)
C1 .043(3) .036(2) .028(2) .006(3) .001(2) -.001(2)
C2 .034(3) .040(3) .034(2) .002(3) .005(2) -.005(2)
C3 .073(4) .058(4) .044(3) .020(4) -.014(3) -.007(3)
C4 .077(5) .085(5) .037(4) .025(4) -.012(3) .003(3)
C5 .102(6) .060(4) .052(4) .026(4) -.006(4) .007(3)
C6 .092(5) .040(3) .055(4) .016(3) -.001(4) -.007(3)
C7 .045(3) .035(3) .037(3) .003(3) .006(2) -.002(2)
C8 .049(3) .042(3) .034(3) .000(3) .003(3) -.003(2)
C9 .079(5) .041(4) .061(4) -.011(3) .000(3) -.006(3)
C10 .079(5) .072(5) .062(5) -.027(4) -.008(4) -.028(4)
C11 .071(5) .090(5) .046(4) -.021(5) -.019(4) -.013(4)
C12 .068(4) .061(4) .042(3) -.006(4) -.016(3) -.001(3)

loop_
_atom_site_label
_atom_site_fract_x
_atom_site_fract_y
_atom_site_fract_z
_atom_site_U_iso_or_equiv
_atom_site_thermal_displace_type
_atom_site_calc_flag
_atom_site_refinement_flags
_atom_site_occupancy
_atom_site_disorder_group
_atom_site_type_symbol
Fe1 .38249(6) .58939(5) .78791(9) .0366(2) Uani d . 1 . Fe
N1 .4493(5) .3986(4) .8643(3) .0407(10) Uani d . 1 . N
N2 .3019(5) .4110(5) .7029(3) .0412(10) Uani d . 1 . N
O1 .5724(3) .6155(3) .7092(2) .0427(8) Uani d . 1 . O
O2 .4997(4) .7419(3) .8730(3) .0467(11) Uani d . 1 . O
O3 .7754(5) .7438(3) .7071(3) .0469(11) Uani d . 1 . O
O4 .6970(4) .8748(3) .8682(2) .0403(8) Uani d . 1 . O
C1 .6572(6) .7071(6) .7421(3) .0355(11) Uani d . 1 . C
C2 .6143(6) .7810(6) .8371(3) .0359(11) Uani d . 1 . C
C3 .5208(7) .3995(7) .9482(4) .058(2) Uani d . 1 . C
C4 .5644(9) .2743(8) .9924(5) .066(2) Uani d . 1 . C
C5 .5354(9) .1454(8) .9517(5) .071(2) Uani d . 1 . C
C6 .4588(9) .1422(6) .8658(5) .062(2) Uani d . 1 . C
C7 .4169(7) .2692(6) .8248(4) .0389(13) Uani d . 1 . C
C8 .3360(8) .2779(6) .7339(4) .0415(13) Uani d . 1 . C
C9 .2924(8) .1558(7) .6843(5) .060(2) Uani d . 1 . C
C10 .2173(9) .1716(9) .6018(5) .071(2) Uani d . 1 . C
C11 .1812(8) .3064(9) .5722(5) .069(2) Uani d . 1 . C
C12 .2254(7) .4218(8) .6241(4) .057(2) Uani d . 1 . C
H3 .538(5) .499(5) .975(3) .040(13) Uiso d . 1 . H
H4 .609(6) .284(6) 1.042(4) .057(17) Uiso d . 1 . H
H5 .552(6) .045(6) .988(4) .09(2) Uiso d . 1 . H
H6 .443(5) .051(5) .837(3) .040(14) Uiso d . 1 . H
H9 .324(6) .074(5) .700(4) .039(16) Uiso d . 1 . H
H10 .190(8) .098(8) .570(5) .11(2) Uiso d . 1 . H
H11 .118(7) .320(7) .519(5) .083(19) Uiso d . 1 . H
H12 .206(6) .513(5) .609(4) .053(17) Uiso d . 1 . H

loop_
_atom_type_symbol
_atom_type_description
_atom_type_scat_dispersion_real
_atom_type_scat_dispersion_imag
_atom_type_scat_source
C C 0.0033 0.0016 'International Tables Vol C Tables 4.2.6.8 and 6.1.1.4'
H H 0.0000 0.0000 'International Tables Vol C Tables 4.2.6.8 and 6.1.1.4'
N N 0.0061 0.0033 'International Tables Vol C Tables 4.2.6.8 and 6.1.1.4'
O O 0.0106 0.0060 'International Tables Vol C Tables 4.2.6.8 and 6.1.1.4'
Fe Fe 0.3463 0.8444 'International Tables Vol C Tables 4.2.6.8 and 6.1.1.4'

loop_
_geom_angle_atom_site_label_1
_geom_angle_atom_site_label_2
_geom_angle_atom_site_label_3
_geom_angle_site_symmetry_1
_geom_angle_site_symmetry_3
_geom_angle
_geom_angle_publ_flag
O4 Fe1 O1 3_465 . 164.26(10) yes
O4 Fe1 O2 3_465 . 90.84(13) yes
O1 Fe1 O2 . . 77.93(13) yes
O4 Fe1 N1 3_465 . 95.67(14) yes
O1 Fe1 N1 . . 96.53(14) yes
O2 Fe1 N1 . . 96.4(2) yes
O4 Fe1 O3 3_465 3_465 77.88(13) yes
O1 Fe1 O3 . 3_465 91.66(14) yes
O2 Fe1 O3 . 3_465 93.41(13) yes
N1 Fe1 O3 . 3_465 168.3(2) yes
O4 Fe1 N2 3_465 . 97.60(14) yes
O1 Fe1 N2 . . 95.04(14) yes
O2 Fe1 N2 . . 168.9(2) yes
N1 Fe1 N2 . . 75.70(13) yes
O3 Fe1 N2 3_465 . 95.3(2) yes
C7 N1 C3 . . 118.1(5) ?
C7 N1 Fe1 . . 117.1(4) ?
C3 N1 Fe1 . . 124.8(4) ?
C12 N2 C8 . . 117.9(6) ?
C12 N2 Fe1 . . 126.3(5) ?
C8 N2 Fe1 . . 115.8(4) ?
C1 O1 Fe1 . . 114.5(3) ?
C2 O2 Fe1 . . 113.8(3) ?
C1 O3 Fe1 . 3_565 113.1(3) yes
C2 O4 Fe1 . 3_565 115.7(3) yes
O1 C1 O3 . . 126.4(5) ?
O1 C1 C2 . . 117.1(4) ?
O3 C1 C2 . . 116.5(4) ?
O2 C2 O4 . . 126.7(5) ?
O2 C2 C1 . . 116.5(4) ?
O4 C2 C1 . . 116.8(4) ?
N1 C3 C4 . . 122.3(6) ?
C5 C4 C3 . . 119.5(7) ?
C4 C5 C6 . . 119.0(6) ?
C7 C6 C5 . . 119.4(6) ?
N1 C7 C6 . . 121.6(6) ?
N1 C7 C8 . . 114.7(5) ?
C6 C7 C8 . . 123.7(6) ?
N2 C8 C9 . . 120.8(6) ?
N2 C8 C7 . . 116.7(5) ?
C9 C8 C7 . . 122.5(6) ?
C10 C9 C8 . . 119.5(7) ?
C11 C10 C9 . . 119.1(6) ?
C10 C11 C12 . . 118.8(7) ?
N2 C12 C11 . . 123.8(7) ?

loop_
_geom_bond_atom_site_label_1
_geom_bond_atom_site_label_2
_geom_bond_site_symmetry_2
_geom_bond_distance
_geom_bond_publ_flag
Fe1 O4 3_465 2.092(3) yes
Fe1 O1 . 2.103(3) yes
Fe1 O2 . 2.150(4) yes
Fe1 N1 . 2.159(4) yes
Fe1 O3 3_465 2.162(4) yes
Fe1 N2 . 2.173(4) yes
N1 C7 . 1.354(6) ?
N1 C3 . 1.357(7) ?
N2 C12 . 1.323(6) ?
N2 C8 . 1.345(7) ?
O1 C1 . 1.249(5) ?
O2 C2 . 1.236(6) ?
O3 C1 . 1.254(6) ?
O3 Fe1 3_565 2.162(4) no
O4 C2 . 1.241(5) ?
O4 Fe1 3_565 2.092(3) no
C1 C2 . 1.555(5) ?
C3 C4 . 1.376(8) ?
C4 C5 . 1.350(9) ?
C5 C6 . 1.406(9) ?
C6 C7 . 1.366(8) ?
C7 C8 . 1.488(6) ?
C8 C9 . 1.389(8) ?
C9 C10 . 1.364(10) ?
C10 C11 . 1.358(10) ?
C11 C12 . 1.358(8) ?
